data_7250248
loop_
_publ_author_name
'Beleaev, Ecaterina S.'
'Kravtsov, Victor Ch.'
'Chumakov, Yurii'
'Baca, Svetlana G.'

_publ_section_title
;
 Multi-component supramolecular compounds containing hexaamminecobalt(iii)
 cations and aromatic sulfonic acid derivatives
;
_journal_issue 19
_journal_name_full CrystEngComm
_journal_page_first 3018
_journal_page_last 3031
_journal_paper_doi 10.1039/D5CE00184F
_journal_volume 27
_journal_year 2025
_chemical_formula_sum 'C14 H26 Cl Co K2 N6 O10 S2'
_chemical_formula_weight 675.11
_space_group_crystal_system tetragonal
_space_group_IT_number 87
_space_group_name_Hall '-I 4'
_space_group_name_H-M_alt 'I 4/m'
_atom_sites_solution_hydrogens mixed
_audit_creation_method SHELXL-2014/7
_audit_update_record
;
2025-01-09 deposited with the CCDC.	2025-04-08 downloaded from the CCDC.
;
_cell_angle_alpha 90
_cell_angle_beta 90
_cell_angle_gamma 90
_cell_formula_units_Z 8
_cell_length_a 14.3265(5)
_cell_length_b 14.3265(5)
_cell_length_c 24.7933(16)
_cell_measurement_reflns_used 1395
_cell_measurement_temperature 293(2)
_cell_measurement_theta_max 28.7470
_cell_measurement_theta_min 4.0150
_cell_volume 5088.8(4)
_computing_structure_refinement 'SHELXL-2014/7 (Sheldrick, 2014)'
_diffrn_ambient_temperature 293(2)
_diffrn_detector_area_resol_mean 15.9914
_diffrn_measured_fraction_theta_full 0.997
_diffrn_measured_fraction_theta_max 0.997
_diffrn_measurement_device_type 'Xcalibur, Eos'
_diffrn_measurement_method '\w scans'
_diffrn_radiation_type MoK\a
_diffrn_radiation_wavelength 0.71073
_diffrn_reflns_av_R_equivalents 0.0439
_diffrn_reflns_av_unetI/netI 0.0509
_diffrn_reflns_Laue_measured_fraction_full 0.997
_diffrn_reflns_Laue_measured_fraction_max 0.997
_diffrn_reflns_limit_h_max 17
_diffrn_reflns_limit_h_min -10
_diffrn_reflns_limit_k_max 8
_diffrn_reflns_limit_k_min -17
_diffrn_reflns_limit_l_max 30
_diffrn_reflns_limit_l_min -27
_diffrn_reflns_number 6586
_diffrn_reflns_point_group_measured_fraction_full 0.997
_diffrn_reflns_point_group_measured_fraction_max 0.997
_diffrn_reflns_theta_full 25.242
_diffrn_reflns_theta_max 25.467
_diffrn_reflns_theta_min 3.284
_diffrn_source 'Enhance (Mo) X-ray Source'
_exptl_absorpt_coefficient_mu 1.332
_exptl_absorpt_correction_T_max 1.00000
_exptl_absorpt_correction_T_min 0.78670
_exptl_absorpt_correction_type multi-scan
_exptl_absorpt_process_details
;
CrysAlisPro, Agilent Technologies,
Version 1.171.37.35 (release 13-08-2014 CrysAlis171 .NET)
(compiled Aug 13 2014,18:06:01)
Empirical absorption correction using spherical harmonics,
 implemented in SCALE3 ABSPACK scaling algorithm.
;
_exptl_crystal_colour yellow
_exptl_crystal_density_diffrn 1.762
_exptl_crystal_description 0.6x0.3x0.06
_exptl_crystal_F_000 2768
_exptl_crystal_size_max 0.500
_exptl_crystal_size_mid 0.300
_exptl_crystal_size_min 0.060
_refine_diff_density_max 0.767
_refine_diff_density_min -0.513
_refine_diff_density_rms 0.083
_refine_ls_extinction_method none
_refine_ls_goodness_of_fit_ref 1.007
_refine_ls_hydrogen_treatment constr
_refine_ls_matrix_type full
_refine_ls_number_parameters 180
_refine_ls_number_reflns 2428
_refine_ls_number_restraints 0
_refine_ls_restrained_S_all 1.007
_refine_ls_R_factor_all 0.0621
_refine_ls_R_factor_gt 0.0435
_refine_ls_shift/su_max 0.001
_refine_ls_shift/su_mean 0.000
_refine_ls_structure_factor_coef Fsqd
_refine_ls_weighting_details 'w=1/[\s^2^(Fo^2^)+(0.0609P)^2^] where P=(Fo^2^+2Fc^2^)/3'
_refine_ls_weighting_scheme calc
_refine_ls_wR_factor_gt 0.1095
_refine_ls_wR_factor_ref 0.1200
_reflns_Friedel_coverage 0.000
_reflns_number_gt 1861
_reflns_number_total 2428
_reflns_threshold_expression 'I > 2\s(I)'
_cod_data_source_file d5ce00184f2.cif
_cod_data_source_block V_5614
_cod_depositor_comments 'Adding full bibliography for 7250246--7250252.cif.'
_cod_original_cell_volume 5088.8(5)
_cod_database_code 7250248
_shelx_shelxl_version_number 2014/7
_shelx_space_group_comment
;
The symmetry employed for this shelxl refinement is uniquely defined
by the following loop, which should always be used as a source of
symmetry information in preference to the above space-group names.
They are only intended as comments.
;
_shelx_estimated_absorpt_t_min 0.556
_shelx_estimated_absorpt_t_max 0.924

loop_
_space_group_symop_operation_xyz
'x, y, z'
'-y, x, z'
'-x, -y, z'
'y, -x, z'
'x+1/2, y+1/2, z+1/2'
'-y+1/2, x+1/2, z+1/2'
'-x+1/2, -y+1/2, z+1/2'
'y+1/2, -x+1/2, z+1/2'
'-x, -y, -z'
'y, -x, -z'
'x, y, -z'
'-y, x, -z'
'-x+1/2, -y+1/2, -z+1/2'
'y+1/2, -x+1/2, -z+1/2'
'x+1/2, y+1/2, -z+1/2'
'-y+1/2, x+1/2, -z+1/2'

loop_
_atom_site_label
_atom_site_type_symbol
_atom_site_fract_x
_atom_site_fract_y
_atom_site_fract_z
_atom_site_U_iso_or_equiv
_atom_site_adp_type
_atom_site_occupancy
_atom_site_site_symmetry_order
_atom_site_calc_flag
_atom_site_refinement_flags_posn
_atom_site_refinement_flags_adp
_atom_site_refinement_flags_occupancy
_atom_site_disorder_assembly
_atom_site_disorder_group
Co1 Co 0.0000 0.5000 1.0000 0.0169(2) Uani 1 4 d S T P . .
Co2 Co 0.5000 0.5000 1.0000 0.0200(3) Uani 1 8 d S T P . .
Co3 Co 0.5000 0.5000 0.5000 0.0220(3) Uani 1 8 d S T P . .
K1 K 0.23148(6) 0.26025(5) 0.61379(4) 0.0339(3) Uani 1 1 d . . . . .
S1 S 0.23390(6) 0.53825(6) 0.63875(4) 0.0270(3) Uani 1 1 d . . . . .
Cl1 Cl 0.29295(11) 0.27328(10) 0.5000 0.0456(4) Uani 1 2 d S T P . .
O1 O 0.21720(19) 0.54265(18) 0.90988(10) 0.0382(7) Uani 1 1 d . . . . .
O2 O 0.31368(17) 0.42211(17) 0.89814(10) 0.0367(7) Uani 1 1 d . . . . .
O3 O 0.15971(16) 0.60512(16) 0.62957(10) 0.0339(6) Uani 1 1 d . . . . .
O4 O 0.2144(2) 0.44906(17) 0.61373(11) 0.0462(8) Uani 1 1 d . . . . .
O5 O 0.32462(17) 0.57505(19) 0.62439(11) 0.0441(7) Uani 1 1 d . . . . .
N1 N 0.0000 0.5000 0.92096(15) 0.0253(9) Uani 1 2 d S T P . .
H1A H 0.0161 0.5563 0.9090 0.038 Uiso 0.5 1 calc R U P . .
H1B H -0.0568 0.4858 0.9090 0.038 Uiso 0.5 1 calc R U P . .
H1C H 0.0407 0.4579 0.9090 0.038 Uiso 0.5 1 calc R U P . .
N2 N 0.1245(3) 0.4435(3) 1.0000 0.0392(12) Uani 1 2 d S T P . .
H2A H 0.1535 0.4575 1.0307 0.059 Uiso 0.5 1 d R U P . .
H2B H 0.1572 0.4655 0.9723 0.059 Uiso 0.5 1 d R U P . .
H2C H 0.1192 0.3818 1.0000 0.059 Uiso 1 2 d R U P . .
N3 N 0.0594(3) 0.6224(3) 1.0000 0.0416(12) Uani 1 2 d S T P . .
H3A H 0.1183 0.6168 0.9891 0.062 Uiso 0.5 1 calc R U P . .
H3B H 0.0582 0.6460 1.0332 0.062 Uiso 0.5 1 calc R U P . .
H3C H 0.0288 0.6602 0.9777 0.062 Uiso 0.5 1 calc R U P . .
N4 N 0.5000 0.5000 0.9210(2) 0.0247(13) Uani 1 4 d S T P . .
H4A H 0.5508 0.5291 0.9090 0.037 Uiso 0.25 1 d R U P . .
H4B H 0.4494 0.5295 0.9090 0.037 Uiso 0.25 1 d R U P . .
H4C H 0.4998 0.4414 0.9090 0.037 Uiso 0.25 1 d R U P . .
N5 N 0.5807(3) 0.6110(3) 1.0000 0.0350(11) Uani 1 2 d S T P . .
H5A H 0.5477 0.6605 1.0102 0.053 Uiso 0.5 1 calc R U P . .
H5B H 0.6030 0.6203 0.9669 0.053 Uiso 0.5 1 calc R U P . .
H5C H 0.6278 0.6023 1.0228 0.053 Uiso 0.5 1 calc R U P . .
N6 N 0.5000 0.5000 0.5794(2) 0.0292(14) Uani 1 4 d S T P . .
H6A H 0.5532 0.5245 0.5914 0.044 Uiso 0.25 1 d R U P . .
H6B H 0.4946 0.4417 0.5914 0.044 Uiso 0.25 1 d R U P . .
H6C H 0.4522 0.5338 0.5914 0.044 Uiso 0.25 1 d R U P . .
N7 N 0.3629(3) 0.4931(3) 0.5000 0.0326(10) Uani 1 2 d S T P . .
H7A H 0.3417 0.5027 0.4667 0.049 Uiso 0.5 1 calc R U P . .
H7B H 0.3400 0.5365 0.5220 0.049 Uiso 0.5 1 calc R U P . .
H7C H 0.3450 0.4369 0.5113 0.049 Uiso 0.5 1 calc R U P . .
C1 C 0.2391(2) 0.5190(2) 0.70934(15) 0.0249(8) Uani 1 1 d . . . . .
C2 C 0.1775(2) 0.5652(2) 0.74297(15) 0.0297(8) Uani 1 1 d . . . . .
H2 H 0.1319 0.6041 0.7286 0.036 Uiso 1 1 calc R U . . .
C3 C 0.1843(2) 0.5532(2) 0.79828(14) 0.0300(8) Uani 1 1 d . . . . .
H3 H 0.1423 0.5837 0.8208 0.036 Uiso 1 1 calc R U . . .
C4 C 0.3133(2) 0.4492(3) 0.78568(15) 0.0336(9) Uani 1 1 d . . . . .
H4 H 0.3583 0.4093 0.7998 0.040 Uiso 1 1 calc R U . . .
C5 C 0.3069(3) 0.4610(2) 0.73028(15) 0.0329(9) Uani 1 1 d . . . . .
H5 H 0.3480 0.4301 0.7074 0.039 Uiso 1 1 calc R U . . .
C6 C 0.2526(2) 0.4965(2) 0.82076(15) 0.0246(8) Uani 1 1 d . . . . .
C7 C 0.2619(2) 0.4855(2) 0.88085(15) 0.0256(8) Uani 1 1 d . . . . .

loop_
_atom_site_aniso_label
_atom_site_aniso_U_11
_atom_site_aniso_U_22
_atom_site_aniso_U_33
_atom_site_aniso_U_23
_atom_site_aniso_U_13
_atom_site_aniso_U_12
Co1 0.0202(5) 0.0141(4) 0.0163(5) 0.000 0.000 0.0012(4)
Co2 0.0225(4) 0.0225(4) 0.0151(7) 0.000 0.000 0.000
Co3 0.0196(4) 0.0196(4) 0.0269(8) 0.000 0.000 0.000
K1 0.0313(5) 0.0302(5) 0.0403(6) -0.0002(4) 0.0000(4) 0.0019(3)
S1 0.0288(5) 0.0256(5) 0.0266(5) -0.0005(4) -0.0010(4) 0.0012(4)
Cl1 0.0591(10) 0.0428(8) 0.0348(8) 0.000 0.000 -0.0095(7)
O1 0.0526(17) 0.0356(15) 0.0263(15) -0.0003(12) 0.0029(13) -0.0038(13)
O2 0.0364(15) 0.0368(15) 0.0368(16) 0.0109(12) -0.0133(12) -0.0033(12)
O3 0.0306(14) 0.0351(15) 0.0361(16) 0.0062(11) -0.0044(11) 0.0049(12)
O4 0.072(2) 0.0258(14) 0.0403(17) -0.0087(12) -0.0166(15) 0.0029(14)
O5 0.0269(14) 0.0607(19) 0.0448(17) 0.0115(14) 0.0074(12) -0.0022(13)
N1 0.030(2) 0.025(2) 0.020(2) 0.000 0.000 0.0008(18)
N2 0.034(2) 0.058(3) 0.025(3) 0.000 0.000 0.015(2)
N3 0.068(3) 0.027(2) 0.030(3) 0.000 0.000 -0.017(2)
N4 0.0280(19) 0.0280(19) 0.018(3) 0.000 0.000 0.000
N5 0.047(3) 0.037(3) 0.021(2) 0.000 0.000 -0.015(2)
N6 0.033(2) 0.033(2) 0.021(3) 0.000 0.000 0.000
N7 0.025(2) 0.029(2) 0.044(3) 0.000 0.000 0.0003(19)
C1 0.0236(18) 0.0222(17) 0.029(2) -0.0006(15) 0.0001(15) -0.0013(15)
C2 0.0265(19) 0.031(2) 0.032(2) 0.0024(16) -0.0028(16) 0.0037(16)
C3 0.0292(19) 0.030(2) 0.031(2) -0.0031(16) 0.0021(16) 0.0069(16)
C4 0.028(2) 0.031(2) 0.041(2) 0.0051(18) -0.0019(17) 0.0078(17)
C5 0.035(2) 0.032(2) 0.032(2) -0.0032(17) 0.0010(17) 0.0082(17)
C6 0.0239(18) 0.0230(18) 0.027(2) 0.0023(15) -0.0016(14) -0.0070(15)
C7 0.0224(18) 0.0239(18) 0.030(2) 0.0075(16) -0.0056(15) -0.0099(15)

loop_
_atom_type_symbol
_atom_type_description
_atom_type_scat_dispersion_real
_atom_type_scat_dispersion_imag
_atom_type_scat_source
C C 0.0033 0.0016 'International Tables Vol C Tables 4.2.6.8 and 6.1.1.4'
H H 0.0000 0.0000 'International Tables Vol C Tables 4.2.6.8 and 6.1.1.4'
N N 0.0061 0.0033 'International Tables Vol C Tables 4.2.6.8 and 6.1.1.4'
O O 0.0106 0.0060 'International Tables Vol C Tables 4.2.6.8 and 6.1.1.4'
S S 0.1246 0.1234 'International Tables Vol C Tables 4.2.6.8 and 6.1.1.4'
Cl Cl 0.1484 0.1585 'International Tables Vol C Tables 4.2.6.8 and 6.1.1.4'
Co Co 0.3494 0.9721 'International Tables Vol C Tables 4.2.6.8 and 6.1.1.4'
K K 0.2009 0.2494 'International Tables Vol C Tables 4.2.6.8 and 6.1.1.4'

loop_
_geom_angle_atom_site_label_1
_geom_angle_atom_site_label_2
_geom_angle_atom_site_label_3
_geom_angle
_geom_angle_site_symmetry_1
_geom_angle_site_symmetry_3
_geom_angle_publ_flag
N3 Co1 N3 180.0 9_567 . ?
N3 Co1 N2 91.5(2) 9_567 . ?
N3 Co1 N2 88.5(2) . . ?
N3 Co1 N2 88.5(2) 9_567 9_567 ?
N3 Co1 N2 91.5(2) . 9_567 ?
N2 Co1 N2 180.0 . 9_567 ?
N3 Co1 N1 90.000(1) 9_567 . ?
N3 Co1 N1 90.000(1) . . ?
N2 Co1 N1 90.0 . . ?
N2 Co1 N1 90.0 9_567 . ?
N3 Co1 N1 90.000(1) 9_567 9_567 ?
N3 Co1 N1 90.000(1) . 9_567 ?
N2 Co1 N1 90.0 . 9_567 ?
N2 Co1 N1 90.0 9_567 9_567 ?
N1 Co1 N1 180.0 . 9_567 ?
N4 Co2 N4 180.0 . 9_667 ?
N4 Co2 N5 90.000(2) . . ?
N4 Co2 N5 90.000(2) 9_667 . ?
N4 Co2 N5 90.000(2) . 9_667 ?
N4 Co2 N5 90.000(2) 9_667 9_667 ?
N5 Co2 N5 180.0 . 9_667 ?
N4 Co2 N5 90.000(1) . 10_567 ?
N4 Co2 N5 90.000(1) 9_667 10_567 ?
N5 Co2 N5 90.000(2) . 10_567 ?
N5 Co2 N5 90.000(1) 9_667 10_567 ?
N4 Co2 N5 90.000(1) . 2_655 ?
N4 Co2 N5 90.000(1) 9_667 2_655 ?
N5 Co2 N5 90.000(1) . 2_655 ?
N5 Co2 N5 90.000(2) 9_667 2_655 ?
N5 Co2 N5 180.0 10_567 2_655 ?
N7 Co3 N7 180.0 . 9_666 ?
N7 Co3 N7 90.0 . 10_566 ?
N7 Co3 N7 90.000(1) 9_666 10_566 ?
N7 Co3 N7 90.001(1) . 2_655 ?
N7 Co3 N7 90.0 9_666 2_655 ?
N7 Co3 N7 180.0 10_566 2_655 ?
N7 Co3 N6 90.0 . 9_666 ?
N7 Co3 N6 90.0 9_666 9_666 ?
N7 Co3 N6 90.0 10_566 9_666 ?
N7 Co3 N6 90.0 2_655 9_666 ?
N7 Co3 N6 90.0 . . ?
N7 Co3 N6 90.0 9_666 . ?
N7 Co3 N6 90.0 10_566 . ?
N7 Co3 N6 90.0 2_655 . ?
N6 Co3 N6 180.0 9_666 . ?
O2 K1 O4 159.95(8) 13_556 . ?
O2 K1 O3 73.52(7) 13_556 2_655 ?
O4 K1 O3 126.35(8) . 2_655 ?
O2 K1 O1 81.78(8) 13_556 14_456 ?
O4 K1 O1 78.29(8) . 14_456 ?
O3 K1 O1 155.27(8) 2_655 14_456 ?
O2 K1 O5 122.61(8) 13_556 2_655 ?
O4 K1 O5 76.82(8) . 2_655 ?
O3 K1 O5 49.73(7) 2_655 2_655 ?
O1 K1 O5 154.12(8) 14_456 2_655 ?
O2 K1 Cl1 91.59(7) 13_556 . ?
O4 K1 Cl1 87.91(7) . . ?
O3 K1 Cl1 85.19(6) 2_655 . ?
O1 K1 Cl1 94.63(7) 14_456 . ?
O5 K1 Cl1 77.55(6) 2_655 . ?
O2 K1 S1 98.37(6) 13_556 2_655 ?
O4 K1 S1 101.50(7) . 2_655 ?
O3 K1 S1 24.86(5) 2_655 2_655 ?
O1 K1 S1 178.37(6) 14_456 2_655 ?
O5 K1 S1 25.27(5) 2_655 2_655 ?
Cl1 K1 S1 83.75(4) . 2_655 ?
O5 S1 O4 112.92(17) . . ?
O5 S1 O3 112.29(16) . . ?
O4 S1 O3 112.01(16) . . ?
O5 S1 C1 105.20(15) . . ?
O4 S1 C1 107.06(16) . . ?
O3 S1 C1 106.78(15) . . ?
O5 S1 K1 59.92(11) . 4_565 ?
O4 S1 K1 143.63(12) . 4_565 ?
O3 S1 K1 53.66(10) . 4_565 ?
C1 S1 K1 109.16(11) . 4_565 ?
K1 Cl1 K1 144.60(7) . 11_556 ?
C7 O1 K1 116.7(2) . 16_556 ?
C7 O2 K1 121.5(2) . 13_556 ?
S1 O3 K1 101.48(12) . 4_565 ?
S1 O4 K1 149.48(16) . . ?
S1 O5 K1 94.81(13) . 4_565 ?
Co1 N1 H1A 109.5 . . ?
Co1 N1 H1B 109.5 . . ?
H1A N1 H1B 109.5 . . ?
Co1 N1 H1C 109.5 . . ?
H1A N1 H1C 109.5 . . ?
H1B N1 H1C 109.5 . . ?
Co1 N2 H2A 109.5 . . ?
Co1 N2 H2B 109.5 . . ?
H2A N2 H2B 109.5 . . ?
Co1 N2 H2C 109.5 . . ?
H2A N2 H2C 105.3 . . ?
H2B N2 H2C 113.5 . . ?
Co1 N3 H3A 109.5 . . ?
Co1 N3 H3B 109.5 . . ?
H3A N3 H3B 109.5 . . ?
Co1 N3 H3C 109.5 . . ?
H3A N3 H3C 109.5 . . ?
H3B N3 H3C 109.5 . . ?
Co2 N4 H4A 109.5 . . ?
Co2 N4 H4B 109.5 . . ?
H4A N4 H4B 109.5 . . ?
Co2 N4 H4C 109.5 . . ?
H4A N4 H4C 109.5 . . ?
H4B N4 H4C 109.5 . . ?
Co2 N5 H5A 109.5 . . ?
Co2 N5 H5B 109.5 . . ?
H5A N5 H5B 109.5 . . ?
Co2 N5 H5C 109.5 . . ?
H5A N5 H5C 109.5 . . ?
H5B N5 H5C 109.5 . . ?
Co3 N6 H6A 109.5 . . ?
Co3 N6 H6B 109.5 . . ?
H6A N6 H6B 109.5 . . ?
Co3 N6 H6C 109.5 . . ?
H6A N6 H6C 109.5 . . ?
H6B N6 H6C 109.5 . . ?
Co3 N7 H7A 109.5 . . ?
Co3 N7 H7B 109.5 . . ?
H7A N7 H7B 109.5 . . ?
Co3 N7 H7C 109.5 . . ?
H7A N7 H7C 109.5 . . ?
H7B N7 H7C 109.5 . . ?
C5 C1 C2 120.7(4) . . ?
C5 C1 S1 119.7(3) . . ?
C2 C1 S1 119.6(3) . . ?
C1 C2 C3 119.5(3) . . ?
C1 C2 H2 120.2 . . ?
C3 C2 H2 120.2 . . ?
C2 C3 C6 121.3(3) . . ?
C2 C3 H3 119.4 . . ?
C6 C3 H3 119.4 . . ?
C5 C4 C6 120.9(3) . . ?
C5 C4 H4 119.6 . . ?
C6 C4 H4 119.6 . . ?
C1 C5 C4 119.6(3) . . ?
C1 C5 H5 120.2 . . ?
C4 C5 H5 120.2 . . ?
C3 C6 C4 118.0(3) . . ?
C3 C6 C7 121.4(3) . . ?
C4 C6 C7 120.6(3) . . ?
O2 C7 O1 125.2(3) . . ?
O2 C7 C6 117.9(3) . . ?
O1 C7 C6 116.8(3) . . ?

loop_
_geom_bond_atom_site_label_1
_geom_bond_atom_site_label_2
_geom_bond_distance
_geom_bond_site_symmetry_2
_geom_bond_publ_flag
Co1 N3 1.949(4) 9_567 ?
Co1 N3 1.949(4) . ?
Co1 N2 1.958(4) . ?
Co1 N2 1.958(4) 9_567 ?
Co1 N1 1.960(4) . ?
Co1 N1 1.960(4) 9_567 ?
Co2 N4 1.960(5) . ?
Co2 N4 1.960(5) 9_667 ?
Co2 N5 1.965(4) . ?
Co2 N5 1.965(4) 9_667 ?
Co2 N5 1.965(4) 10_567 ?
Co2 N5 1.965(4) 2_655 ?
Co3 N7 1.967(4) . ?
Co3 N7 1.967(4) 9_666 ?
Co3 N7 1.967(4) 10_566 ?
Co3 N7 1.967(4) 2_655 ?
Co3 N6 1.969(5) 9_666 ?
Co3 N6 1.969(5) . ?
K1 O2 2.708(3) 13_556 ?
K1 O4 2.716(3) . ?
K1 O3 2.776(3) 2_655 ?
K1 O1 2.787(3) 14_456 ?
K1 O5 2.933(3) 2_655 ?
K1 Cl1 2.9614(11) . ?
K1 S1 3.3777(12) 2_655 ?
S1 O5 1.447(3) . ?
S1 O4 1.448(3) . ?
S1 O3 1.449(2) . ?
S1 C1 1.773(4) . ?
S1 K1 3.3777(12) 4_565 ?
Cl1 K1 2.9614(11) 11_556 ?
O1 C7 1.264(4) . ?
O1 K1 2.787(3) 16_556 ?
O2 C7 1.249(4) . ?
O2 K1 2.708(3) 13_556 ?
O3 K1 2.776(3) 4_565 ?
O5 K1 2.933(3) 4_565 ?
N1 H1A 0.8900 . ?
N1 H1B 0.8900 . ?
N1 H1C 0.8900 . ?
N2 H2A 0.8900 . ?
N2 H2B 0.8900 . ?
N2 H2C 0.8870 . ?
N3 H3A 0.8900 . ?
N3 H3B 0.8900 . ?
N3 H3C 0.8900 . ?
N4 H4A 0.8900 . ?
N4 H4B 0.8900 . ?
N4 H4C 0.8900 . ?
N5 H5A 0.8900 . ?
N5 H5B 0.8900 . ?
N5 H5C 0.8900 . ?
N6 H6A 0.8900 . ?
N6 H6B 0.8900 . ?
N6 H6C 0.8900 . ?
N7 H7A 0.8900 . ?
N7 H7B 0.8900 . ?
N7 H7C 0.8900 . ?
C1 C5 1.379(5) . ?
C1 C2 1.382(5) . ?
C2 C3 1.386(5) . ?
C2 H2 0.9300 . ?
C3 C6 1.389(4) . ?
C3 H3 0.9300 . ?
C4 C5 1.387(5) . ?
C4 C6 1.404(5) . ?
C4 H4 0.9300 . ?
C5 H5 0.9300 . ?
C6 C7 1.504(5) . ?

loop_
_geom_hbond_atom_site_label_D
_geom_hbond_atom_site_label_H
_geom_hbond_atom_site_label_A
_geom_hbond_distance_DH
_geom_hbond_distance_HA
_geom_hbond_distance_DA
_geom_hbond_angle_DHA
_geom_hbond_site_symmetry_A
N1 H1A O3 0.89 2.47 3.012(3) 119.3 16_556
N1 H1A O4 0.89 2.39 3.272(3) 173.3 16_556
N1 H1B O1 0.89 2.33 3.183(3) 159.6 3_565
N1 H1C O3 0.89 2.15 3.012(3) 164.2 14_456
N2 H2A O1 0.89 2.12 2.962(4) 157.7 11_557
N2 H2B O1 0.89 2.09 2.962(4) 167.9 .
N2 H2C Cl1 0.89 2.55 3.323(5) 145.6 13_556
N3 H3A Cl1 0.89 2.98 3.423(4) 113.0 6
N3 H3A O1 0.89 2.64 3.377(5) 140.3 .
N3 H3B O4 0.89 2.23 3.115(3) 175.9 6
N3 H3C O4 0.89 2.42 3.115(3) 135.6 16_556
N4 H4A O2 0.89 2.08 2.948(3) 164.6 3_665
N4 H4B O2 0.89 2.49 2.948(3) 112.2 .
N4 H4B O2 0.89 2.30 2.948(3) 130.0 4_565
N4 H4C O2 0.89 2.16 2.948(3) 146.9 2_655
N5 H5A O1 0.89 2.65 3.369(4) 139.1 10_567
N5 H5B O2 0.89 2.17 2.982(3) 151.7 3_665
N5 H5C O2 0.89 2.16 2.982(3) 153.4 9_667
N6 H6A O5 0.89 2.40 2.952(3) 120.2 3_665
N6 H6A O5 0.89 2.33 2.952(3) 126.7 4_565
N6 H6B O5 0.89 2.12 2.952(3) 156.0 2_655
N6 H6C O5 0.89 2.09 2.952(3) 163.5 .
N7 H7A O5 0.89 2.50 3.345(3) 159.4 11_556
N7 H7B Cl1 0.89 2.68 3.323(4) 130.1 10_566
N7 H7B O5 0.89 2.61 3.345(3) 140.8 .
N7 H7C Cl1 0.89 2.48 3.305(4) 155.2 .
